data_4509016
loop_
_publ_author_name
'Yakovenko, Andrey A.'
'Antipin, Mikhail Yu.'
'Timofeeva, Tatiana V.'

_publ_section_title
;
 Molecular and Crystal Structure of Low Melting Nitrotoluene Isomers
;
_journal_issue 1
_journal_name_full 'Crystal Growth &amp; Design'
_journal_page_first 57
_journal_paper_doi 10.1021/cg800659f
_journal_volume 9
_journal_year 2009
_chemical_formula_moiety 'C7 H7 N O2'
_chemical_formula_sum 'C7 H7 N O2'
_chemical_formula_weight 137.14
_chemical_name_systematic
; 
 ? 
;
_space_group_IT_number 2
_symmetry_cell_setting triclinic
_symmetry_space_group_name_Hall '-P 1'
_symmetry_space_group_name_H-M 'P -1'
_atom_sites_solution_hydrogens geom
_atom_sites_solution_primary direct
_atom_sites_solution_secondary difmap
_audit_creation_method SHELXL-97
_cell_angle_alpha 91.034(11)
_cell_angle_beta 93.199(10)
_cell_angle_gamma 90.452(12)
_cell_formula_units_Z 4
_cell_length_a 7.370(4)
_cell_length_b 7.795(4)
_cell_length_c 11.442(6)
_cell_measurement_reflns_used 1986
_cell_measurement_temperature 100(2)
_cell_measurement_theta_max 30.33
_cell_measurement_theta_min 2.60
_cell_volume 656.2(6)
_computing_cell_refinement 'SAINT+ ver. 6.2 (Bruker, 2001)'
_computing_data_collection 'APEX2  (Bruker, 2005)'
_computing_data_reduction 'SAINT+ ver. 6.2 (Bruker, 2001)'
_computing_molecular_graphics 'SHELXTL ver. 6.12 (Sheldrick, 2001)'
_computing_publication_material 'SHELXTL ver. 6.12 (Sheldrick, 2001)'
_computing_structure_refinement 'SHELXTL ver. 6.12 (Sheldrick, 2001)'
_computing_structure_solution 'SHELXTL ver. 6.12 (Sheldrick, 2001)'
_diffrn_ambient_temperature 100(2)
_diffrn_measured_fraction_theta_full 0.633
_diffrn_measured_fraction_theta_max 0.633
_diffrn_measurement_device_type 'Bruker SMART APEX II CCD area detector'
_diffrn_measurement_method 'omega scan'
_diffrn_radiation_monochromator graphite
_diffrn_radiation_source 'fine-focus sealed tube'
_diffrn_radiation_type MoK\a
_diffrn_radiation_wavelength 0.71073
_diffrn_reflns_av_R_equivalents 0.0000
_diffrn_reflns_av_sigmaI/netI 0.0404
_diffrn_reflns_limit_h_max 6
_diffrn_reflns_limit_h_min -6
_diffrn_reflns_limit_k_max 9
_diffrn_reflns_limit_k_min -9
_diffrn_reflns_limit_l_max 14
_diffrn_reflns_limit_l_min 0
_diffrn_reflns_number 1633
_diffrn_reflns_theta_full 26.00
_diffrn_reflns_theta_max 26.00
_diffrn_reflns_theta_min 1.78
_exptl_absorpt_coefficient_mu 0.103
_exptl_absorpt_correction_T_max 1.0000
_exptl_absorpt_correction_T_min 0.9690
_exptl_absorpt_correction_type multi-scan
_exptl_absorpt_process_details 'SADABS (Sheldrick, 2003)'
_exptl_crystal_colour colorless
_exptl_crystal_density_diffrn 1.388
_exptl_crystal_density_method 'not measured'
_exptl_crystal_description cylinder
_exptl_crystal_F_000 288
_exptl_crystal_size_mid 0.30
_exptl_crystal_size_min 0.30
_refine_diff_density_max 0.189
_refine_diff_density_min -0.192
_refine_diff_density_rms 0.046
_refine_ls_extinction_method none
_refine_ls_goodness_of_fit_ref 1.062
_refine_ls_hydrogen_treatment constr
_refine_ls_matrix_type full
_refine_ls_number_parameters 184
_refine_ls_number_reflns 1633
_refine_ls_number_restraints 0
_refine_ls_restrained_S_all 1.062
_refine_ls_R_factor_all 0.0792
_refine_ls_R_factor_gt 0.0671
_refine_ls_shift/su_max 0.000
_refine_ls_shift/su_mean 0.000
_refine_ls_structure_factor_coef Fsqd
_refine_ls_weighting_details 'calc w=1/[\s^2^(Fo^2^)+(0.0513P)^2^+1.1435P] where P=(Fo^2^+2Fc^2^)/3'
_refine_ls_weighting_scheme calc
_refine_ls_wR_factor_gt 0.1485
_refine_ls_wR_factor_ref 0.1581
_reflns_number_gt 1410
_reflns_number_total 1633
_reflns_threshold_expression I>2\s(I)
_cod_data_source_file cg800659fsup1.cif
_cod_data_source_block mntol2
_cod_depositor_comments
;
The following automatic conversions were performed:

'_symmetry_cell_setting' value 'Triclinic' changed to 'triclinic'
according to /home/saulius/struct/CIF-dictionaries/cif_core.dic
dictionary named 'cif_core.dic' version 2.4.2 from 2011-04-26.

Automatic conversion script
Id: cif_fix_values 1891 2012-01-12 08:04:46Z andrius 
;
_cod_database_code 4509016

loop_
_symmetry_equiv_pos_as_xyz
'x, y, z'
'-x, -y, -z'

loop_
_atom_site_label
_atom_site_type_symbol
_atom_site_fract_x
_atom_site_fract_y
_atom_site_fract_z
_atom_site_U_iso_or_equiv
_atom_site_adp_type
_atom_site_occupancy
_atom_site_symmetry_multiplicity
_atom_site_calc_flag
_atom_site_refinement_flags
O1A O -0.0008(5) 0.7063(3) 0.8804(2) 0.0346(9) Uani 1 1 d .
O2A O 0.0060(6) 0.7746(4) 0.7008(2) 0.0484(11) Uani 1 1 d .
N1A N 0.0335(5) 0.6742(4) 0.7794(2) 0.0249(9) Uani 1 1 d .
C1A C 0.1073(6) 0.5043(5) 0.7507(3) 0.0212(10) Uani 1 1 d .
C2A C 0.1398(6) 0.3887(5) 0.8396(3) 0.0214(10) Uani 1 1 d .
H2AA H 0.1171 0.4194 0.9181 0.026 Uiso 1 1 calc R
C3A C 0.2057(6) 0.2282(5) 0.8129(3) 0.0226(10) Uani 1 1 d .
C4A C 0.2382(6) 0.1856(5) 0.6968(3) 0.0251(10) Uani 1 1 d .
H4AA H 0.2837 0.0756 0.6776 0.030 Uiso 1 1 calc R
C5A C 0.2034(6) 0.3057(5) 0.6088(3) 0.0274(11) Uani 1 1 d .
H5AA H 0.2241 0.2758 0.5298 0.033 Uiso 1 1 calc R
C6A C 0.1401(6) 0.4656(5) 0.6352(3) 0.0243(10) Uani 1 1 d .
H6AA H 0.1192 0.5479 0.5758 0.029 Uiso 1 1 calc R
C7A C 0.2404(7) 0.0981(5) 0.9076(3) 0.0301(11) Uani 1 1 d .
H7AA H 0.2800 0.1574 0.9810 0.045 Uiso 1 1 calc R
H7AB H 0.3353 0.0190 0.8846 0.045 Uiso 1 1 calc R
H7AC H 0.1283 0.0333 0.9187 0.045 Uiso 1 1 calc R
O1B O 0.5326(5) 0.7115(4) 0.6377(2) 0.0409(9) Uani 1 1 d .
O2B O 0.4971(5) 0.7391(4) 0.8221(3) 0.0451(10) Uani 1 1 d .
N1B N 0.5447(5) 0.6563(4) 0.7364(3) 0.0299(10) Uani 1 1 d .
C1B C 0.6167(6) 0.4836(5) 0.7549(3) 0.0239(10) Uani 1 1 d .
C2B C 0.6542(6) 0.3832(5) 0.6582(3) 0.0219(10) Uani 1 1 d .
H2BA H 0.6381 0.4278 0.5817 0.026 Uiso 1 1 calc R
C3B C 0.7151(6) 0.2177(5) 0.6740(3) 0.0254(11) Uani 1 1 d .
C4B C 0.7363(6) 0.1564(5) 0.7872(3) 0.0274(11) Uani 1 1 d .
H4BA H 0.7757 0.0419 0.7988 0.033 Uiso 1 1 calc R
C5B C 0.7015(7) 0.2585(6) 0.8829(3) 0.0345(12) Uani 1 1 d .
H5BA H 0.7203 0.2149 0.9596 0.041 Uiso 1 1 calc R
C6B C 0.6390(6) 0.4245(5) 0.8677(3) 0.0268(11) Uani 1 1 d .
H6BA H 0.6124 0.4953 0.9329 0.032 Uiso 1 1 calc R
C7B C 0.7525(7) 0.1002(5) 0.5706(3) 0.0347(12) Uani 1 1 d .
H7BA H 0.7871 0.1695 0.5046 0.052 Uiso 1 1 calc R
H7BB H 0.6428 0.0331 0.5476 0.052 Uiso 1 1 calc R
H7BC H 0.8518 0.0223 0.5929 0.052 Uiso 1 1 calc R

loop_
_atom_site_aniso_label
_atom_site_aniso_U_11
_atom_site_aniso_U_22
_atom_site_aniso_U_33
_atom_site_aniso_U_23
_atom_site_aniso_U_13
_atom_site_aniso_U_12
O1A 0.043(3) 0.0267(15) 0.0348(14) -0.0065(10) 0.0144(13) -0.0011(14)
O2A 0.069(3) 0.0371(18) 0.0400(15) 0.0078(12) 0.0054(15) 0.0215(18)
N1A 0.012(3) 0.0334(18) 0.0300(15) 0.0039(12) 0.0024(13) -0.0042(15)
C1A 0.007(3) 0.031(2) 0.0252(16) -0.0018(13) 0.0043(15) -0.0071(17)
C2A 0.015(3) 0.0286(19) 0.0205(15) -0.0021(12) 0.0037(14) -0.0038(17)
C3A 0.013(4) 0.0279(19) 0.0273(16) 0.0001(13) 0.0074(15) -0.0079(17)
C4A 0.012(4) 0.027(2) 0.0372(19) -0.0069(14) 0.0098(16) -0.0010(18)
C5A 0.021(4) 0.037(2) 0.0250(17) -0.0053(14) 0.0101(15) -0.0089(19)
C6A 0.010(3) 0.037(2) 0.0266(17) 0.0004(13) -0.0001(15) -0.0059(18)
C7A 0.031(4) 0.025(2) 0.0353(19) 0.0035(14) 0.0123(17) -0.0017(19)
O1B 0.047(3) 0.0307(16) 0.0465(16) 0.0078(12) 0.0150(14) 0.0036(15)
O2B 0.041(3) 0.0405(18) 0.0547(17) -0.0157(13) 0.0133(15) 0.0080(16)
N1B 0.025(3) 0.0248(17) 0.0409(18) -0.0087(13) 0.0095(15) -0.0001(16)
C1B 0.010(4) 0.0273(19) 0.0341(18) -0.0004(13) 0.0018(16) -0.0062(18)
C2B 0.014(4) 0.029(2) 0.0234(16) -0.0001(12) 0.0072(15) -0.0042(17)
C3B 0.016(4) 0.027(2) 0.0336(18) -0.0026(13) 0.0028(16) -0.0071(18)
C4B 0.006(4) 0.033(2) 0.043(2) 0.0090(15) 0.0002(17) -0.0075(19)
C5B 0.025(4) 0.052(3) 0.0266(17) 0.0104(16) 0.0022(17) -0.005(2)
C6B 0.005(4) 0.044(2) 0.0320(18) -0.0055(15) 0.0090(16) -0.0076(19)
C7B 0.039(4) 0.028(2) 0.037(2) -0.0070(15) 0.0022(18) 0.001(2)

loop_
_atom_type_symbol
_atom_type_description
_atom_type_scat_dispersion_real
_atom_type_scat_dispersion_imag
_atom_type_scat_source
C C 0.0033 0.0016 'International Tables Vol C Tables 4.2.6.8 and 6.1.1.4'
H H 0.0000 0.0000 'International Tables Vol C Tables 4.2.6.8 and 6.1.1.4'
N N 0.0061 0.0033 'International Tables Vol C Tables 4.2.6.8 and 6.1.1.4'
O O 0.0106 0.0060 'International Tables Vol C Tables 4.2.6.8 and 6.1.1.4'

loop_
_geom_angle_atom_site_label_1
_geom_angle_atom_site_label_2
_geom_angle_atom_site_label_3
_geom_angle
O2A N1A O1A 122.9(4)
O2A N1A C1A 118.4(3)
O1A N1A C1A 118.7(3)
C6A C1A C2A 122.3(4)
C6A C1A N1A 118.7(3)
C2A C1A N1A 119.0(3)
C3A C2A C1A 119.3(3)
C3A C2A H2AA 120.4
C1A C2A H2AA 120.4
C2A C3A C4A 119.5(3)
C2A C3A C7A 120.6(3)
C4A C3A C7A 119.9(4)
C3A C4A C5A 119.8(4)
C3A C4A H4AA 120.1
C5A C4A H4AA 120.1
C6A C5A C4A 120.8(3)
C6A C5A H5AA 119.6
C4A C5A H5AA 119.6
C5A C6A C1A 118.3(3)
C5A C6A H6AA 120.9
C1A C6A H6AA 120.9
C3A C7A H7AA 109.5
C3A C7A H7AB 109.5
H7AA C7A H7AB 109.5
C3A C7A H7AC 109.5
H7AA C7A H7AC 109.5
H7AB C7A H7AC 109.5
O1B N1B O2B 122.7(3)
O1B N1B C1B 119.0(3)
O2B N1B C1B 118.3(3)
C6B C1B C2B 122.3(4)
C6B C1B N1B 118.9(3)
C2B C1B N1B 118.8(3)
C3B C2B C1B 119.5(3)
C3B C2B H2BA 120.3
C1B C2B H2BA 120.3
C2B C3B C4B 118.7(3)
C2B C3B C7B 121.6(3)
C4B C3B C7B 119.7(4)
C5B C4B C3B 121.3(4)
C5B C4B H4BA 119.3
C3B C4B H4BA 119.3
C6B C5B C4B 120.3(3)
C6B C5B H5BA 119.9
C4B C5B H5BA 119.9
C1B C6B C5B 117.9(3)
C1B C6B H6BA 121.0
C5B C6B H6BA 121.0
C3B C7B H7BA 109.5
C3B C7B H7BB 109.5
H7BA C7B H7BB 109.5
C3B C7B H7BC 109.5
H7BA C7B H7BC 109.5
H7BB C7B H7BC 109.5

loop_
_geom_bond_atom_site_label_1
_geom_bond_atom_site_label_2
_geom_bond_distance
O1A N1A 1.218(4)
O2A N1A 1.212(4)
N1A C1A 1.475(5)
C1A C6A 1.385(5)
C1A C2A 1.383(5)
C2A C3A 1.381(5)
C2A H2AA 0.9500
C3A C4A 1.397(5)
C3A C7A 1.510(5)
C4A C5A 1.402(5)
C4A H4AA 0.9500
C5A C6A 1.369(6)
C5A H5AA 0.9500
C6A H6AA 0.9500
C7A H7AA 0.9800
C7A H7AB 0.9800
C7A H7AC 0.9800
O1B N1B 1.214(4)
O2B N1B 1.233(4)
N1B C1B 1.466(5)
C1B C6B 1.379(5)
C1B C2B 1.385(5)
C2B C3B 1.381(6)
C2B H2BA 0.9500
C3B C4B 1.389(5)
C3B C7B 1.522(5)
C4B C5B 1.379(6)
C4B H4BA 0.9500
C5B C6B 1.388(7)
C5B H5BA 0.9500
C6B H6BA 0.9500
C7B H7BA 0.9800
C7B H7BB 0.9800
C7B H7BC 0.9800

loop_
_geom_torsion_atom_site_label_1
_geom_torsion_atom_site_label_2
_geom_torsion_atom_site_label_3
_geom_torsion_atom_site_label_4
_geom_torsion
O2A N1A C1A C6A -0.8(6)
O1A N1A C1A C6A 177.7(4)
O2A N1A C1A C2A 179.8(4)
O1A N1A C1A C2A -1.7(6)
C6A C1A C2A C3A -0.6(7)
N1A C1A C2A C3A 178.8(4)
C1A C2A C3A C4A 0.0(7)
C1A C2A C3A C7A -179.2(4)
C2A C3A C4A C5A -0.1(7)
C7A C3A C4A C5A 179.1(4)
C3A C4A C5A C6A 0.9(7)
C4A C5A C6A C1A -1.5(7)
C2A C1A C6A C5A 1.4(7)
N1A C1A C6A C5A -178.0(4)
O1B N1B C1B C6B 176.7(4)
O2B N1B C1B C6B -3.9(6)
O1B N1B C1B C2B -5.5(6)
O2B N1B C1B C2B 173.9(4)
C6B C1B C2B C3B 0.3(7)
N1B C1B C2B C3B -177.4(4)
C1B C2B C3B C4B 0.3(7)
C1B C2B C3B C7B 178.1(4)
C2B C3B C4B C5B -1.3(7)
C7B C3B C4B C5B -179.2(5)
C3B C4B C5B C6B 1.8(7)
C2B C1B C6B C5B 0.1(7)
N1B C1B C6B C5B 177.8(4)
C4B C5B C6B C1B -1.2(7)
